data_2020031
loop_
_publ_author_name
'Cenzual, K.'
'Parthe, E.'
'Waterstrat, R.M.'

_publ_section_title
;
 Zr21 Re25, a new rhombohedral structure type containing 1.2 nm thick
 infinite Mg Zn2 (Laves) phases
;
_journal_name_full 'Acta Crystallographica C (39,1983-)'
_journal_page_first 261
_journal_page_last 266
_journal_volume 42
_journal_year 1986
_chemical_formula_sum 'Re25 Zr21'
_space_group_IT_number 167
_symmetry_space_group_name_Hall '-R 3 2"c'
_symmetry_space_group_name_H-M 'R -3 c :H'
_cell_angle_alpha 90
_cell_angle_beta 90
_cell_angle_gamma 120
_cell_formula_units_Z 6
_cell_length_a 25.847
_cell_length_b 25.847
_cell_length_c 8.771
_cell_volume 5074.579
_citation_journal_id_ASTM ACSCEE
_cod_data_source_file Cenzual_ACSCEE_1986_1937.cif
_cod_data_source_block Re25Zr21
_cod_database_code 2020031

loop_
_symmetry_equiv_pos_as_xyz
x,y,z
-y,x-y,z
-x+y,-x,z
y,x,-z+1/2
-x,-x+y,-z+1/2
x-y,-y,-z+1/2
-x,-y,-z
y,-x+y,-z
x-y,x,-z
-y,-x,z-1/2
x,x-y,z-1/2
-x+y,y,z-1/2
x+2/3,y+1/3,z+1/3
-y+2/3,x-y+1/3,z+1/3
-x+y+2/3,-x+1/3,z+1/3
y+2/3,x+1/3,-z+5/6
-x+2/3,-x+y+1/3,-z+5/6
x-y+2/3,-y+1/3,-z+5/6
-x+2/3,-y+1/3,-z+1/3
y+2/3,-x+y+1/3,-z+1/3
x-y+2/3,x+1/3,-z+1/3
-y+2/3,-x+1/3,z-1/6
x+2/3,x-y+1/3,z-1/6
-x+y+2/3,y+1/3,z-1/6
x+1/3,y+2/3,z+2/3
-y+1/3,x-y+2/3,z+2/3
-x+y+1/3,-x+2/3,z+2/3
y+1/3,x+2/3,-z+7/6
-x+1/3,-x+y+2/3,-z+7/6
x-y+1/3,-y+2/3,-z+7/6
-x+1/3,-y+2/3,-z+2/3
y+1/3,-x+y+2/3,-z+2/3
x-y+1/3,x+2/3,-z+2/3
-y+1/3,-x+2/3,z+1/6
x+1/3,x-y+2/3,z+1/6
-x+y+1/3,y+2/3,z+1/6

loop_
_atom_site_label
_atom_site_type_symbol
_atom_site_fract_x
_atom_site_fract_y
_atom_site_fract_z
_atom_site_occupancy
_atom_site_U_iso_or_equiv
Re6 Re 0.235 0.1163 0 1 0.0
Zr4 Zr 0.3129 0.1084 0.2481 1 0.0
Re3 Re 0.4446 0 0.25 1 0.0
Re2 Re 0.061 0 0.25 1 0.0
Re5 Re 0.2342 0.1754 0.2477 1 0.0
Zr1 Zr 0.6943 0 0.25 1 0.0
Zr2 Zr 0.0021 0.2306 0.0424 1 0.0
Zr3 Zr 0.1161 0.1164 0.0659 1 0.0
Re1 Re 0 0 0 1 0.0
Re4 Re 0.0582 0.1778 0.248 1 0.0
